data_7232979
loop_
_publ_author_name
'Heine, Miriam'
'Fink, Lothar'
'Schmidt, Martin U.'

_publ_section_title
;
 Coordination compounds built up from MIICl2 and 3-cyanopyridine: double
 chains, single chains and isolated complexes
;
_journal_issue 29
_journal_name_full CrystEngComm
_journal_page_first 4305
_journal_paper_doi 10.1039/C9CE00412B
_journal_volume 21
_journal_year 2019
_chemical_formula_iupac 'C12 H8 Cl2 Mn N4 '
_chemical_formula_moiety 'C12 H8 Cl2 Mn N4 '
_chemical_formula_structural 'C12 H8 Cl2 Mn N4 '
_chemical_formula_sum 'C12 H8 Cl2 Mn N4'
_chemical_formula_weight 334.06
_chemical_name_common Catena-bis-chloro-di(3-cyanopyridine)manganat(II)
_chemical_name_systematic
; 
catena-bis-chloro-di(3-cyanopyridine)manganat(II)
;
_space_group_IT_number 14
_space_group_name_Hall '-P 2ybc'
_space_group_name_H-M_alt 'P 1 21/c 1'
_symmetry_cell_setting monoclinic
_symmetry_space_group_name_Hall '-P 2ybc'
_symmetry_space_group_name_H-M 'P 1 21/c 1'
_cell_angle_alpha 90
_cell_angle_beta 91.4375(16)
_cell_angle_gamma 90
_cell_formula_units_Z 2
_cell_length_a 3.702978(44)
_cell_length_b 15.43091(37)
_cell_length_c 11.57802(31)
_cell_measurement_temperature 298
_cell_volume 661.36(3)
_computing_cell_refinement 'DASH (David <i> et al.</i> , 2004)'
_computing_data_collection 'STOE WINXPOW (STOE & Cie GmbH, 2004)'
_computing_data_reduction 'DASH (David <i>et al.</i>, 2004)'
_computing_molecular_graphics 'MERCURY (Macrea <i>et al.</i>)'
_computing_structure_refinement 'TOPAS (Coelho, 2018)'
_computing_structure_solution 'DASH (David <i>et al.</i>, 2004)'
_diffrn_ambient_temperature 298
_diffrn_detector STOE
_diffrn_detector_type 'lin psd'
_diffrn_measurement_device_type 'STOE Stadi-P'
_diffrn_radiation_monochromator 'primary focussing, Ge 111'
_diffrn_radiation_source 'X-ray tube'
_diffrn_radiation_type 'Cu K\a~1~'
_diffrn_radiation_wavelength 1.540598
_diffrn_source_target STOE
_diffrn_source_type STOE
_exptl_crystal_colour colorless
_exptl_crystal_density_diffrn 1.677
_pd_instr_location ' ?'
_pd_meas_2theta_range_inc 0.01
_pd_meas_2theta_range_max 80.99
_pd_meas_2theta_range_min 3
_pd_meas_number_of_points 7800
_pd_meas_scan_method step
_pd_proc_2theta_range_inc 0.01
_pd_proc_2theta_range_max 80.99
_pd_proc_2theta_range_min 4
_pd_proc_info_excluded_regions none
_pd_proc_ls_background_function 'Chebychev polynomial'
_pd_proc_ls_pref_orient_corr '[001]'
_pd_proc_ls_profile_function
;
modified spherical harmonics(Coelho, 2018)
;
_pd_proc_ls_prof_R_factor 0.01411
_pd_proc_ls_prof_wR_expected 0.01561
_pd_proc_ls_prof_wR_factor 0.01805
_pd_spec_mounting
;
Specimen was measured between foils.
;
_pd_spec_mount_mode transmission
_refine_ls_extinction_method none
_refine_ls_goodness_of_fit_all 1.156
_refine_ls_hydrogen_treatment mixed
_refine_ls_matrix_type fullcycle
_refine_ls_number_constraints 2
_refine_ls_number_parameters 84
_refine_ls_number_restraints 28
_refine_ls_R_I_factor 0.01167
_refine_ls_weighting_details w=1/\s(Y~obs~)^2^
_refine_ls_weighting_scheme sigma
_cod_data_source_file c9ce00412b8.cif
_cod_data_source_block MnCl2(3-cypy)2
_cod_depositor_comments 'Adding full bibliography for 7232977--7232987.cif.'
_cod_original_cell_volume 661.364(25)
_cod_original_formula_sum 'C12 H8 Cl2 Mn N4 '
_cod_database_code 7232979

loop_
_symmetry_equiv_pos_as_xyz
'-x, -y, -z'
'-x, y+1/2, -z+1/2'
'x, -y+1/2, z+1/2'
'x, y, z'

loop_
_atom_site_label
_atom_site_type_symbol
_atom_site_symmetry_multiplicity
_atom_site_fract_x
_atom_site_fract_y
_atom_site_fract_z
_atom_site_occupancy
_atom_site_B_iso_or_equiv
_atom_site_U_iso_or_equiv
N1 N 0 0.01782(63) -0.09293(18) 0.15564(25) 1 3.179(46) 0.04026
Mn2 Mn 0 0 0 0 1 3.179(46) 0.04026
C3 C 0 -0.07355(62) -0.17562(15) 0.13349(21) 1 3.179(46) 0.04026
C4 C 0 0.12119(70) -0.07037(16) 0.26161(20) 1 3.179(46) 0.04026
Cl5 Cl 0 0.5(01) 0.08484(14) 0.09582(21) 1 3.179(46) 0.04026
C6 C 0 -0.06739(68) -0.24028(15) 0.21687(21) 1 3.179(46) 0.04026
H7 H 0 -0.1503(19) -0.19144(57) 0.05399(89) 1 3.814(55) 0.04831
C8 C 0 0.13193(70) -0.13292(16) 0.34733(21) 1 3.179(46) 0.04026
H9 H 0 0.1860(19) -0.00912(58) 0.27800(74) 1 3.814(55) 0.04831
C10 C 0 0.03938(73) -0.21787(15) 0.32675(20) 1 3.179(46) 0.04026
H11 H 0 -0.1347(22) -0.30120(58) 0.1978(10) 1 3.814(55) 0.04831
C12 C 0 0.24795(86) -0.10938(25) 0.46158(22) 1 3.179(46) 0.04026
H13 H 0 0.0470(22) -0.26129(53) 0.38919(85) 1 3.814(55) 0.04831
N14 N 0 0.35777(95) -0.09094(31) 0.55165(30) 1 3.179(46) 0.04026

loop_
_atom_type_symbol
_atom_type_description
_atom_type_scat_source
C C 'International Tables Vol C Table 6.1.1.4'
H H 'International Tables Vol C Table 6.1.1.4'
Mn Mn 'International Tables Vol C Table 6.1.1.4'
Cl Cl 'International Tables Vol C Table 6.1.1.4'
N N 'International Tables Vol C Table 6.1.1.4'

loop_
_geom_angle_atom_site_label_1
_geom_angle_atom_site_label_2
_geom_angle_atom_site_label_3
_geom_angle
Mn2 N1 C3 116.1(2)
Mn2 N1 C4 124.3(2)
C3 N1 C4 119.5(3)
N1 Mn2 Cl5 88.44(12)
N1 C3 C6 123.39(24)
N1 C3 H7 118.58(58)
C6 C3 H7 118.03(57)
N1 C4 C8 118.94(24)
N1 C4 H9 119.41(54)
C8 C4 H9 121.64(54)
C3 C6 C10 117.69(22)
C3 C6 H11 121.67(71)
C10 C6 H11 120.63(71)
C4 C8 C10 122.57(23)
C4 C8 C12 119.31(25)
C8 C10 H13 121.26(56)
C6 C10 H13 120.86(56)
C10 C8 C12 118.12(25)
C6 C10 C8 117.88(22)
C8 C12 N14 176.72(35)

loop_
_geom_bond_atom_site_label_1
_geom_bond_atom_site_label_2
_geom_bond_distance
N1 Mn2 2.3026(29)
N1 C3 1.3431(37)
N1 C4 1.3227(37)
Mn2 Cl5 2.5039(16)
C3 C6 1.3882(34)
C3 H7 0.987(10)
C4 C8 1.3842(34)
C4 H9 0.9922(93)
C6 C10 1.3672(34)
C6 H11 0.9957(91)
C8 C10 1.3743(34)
C10 H13 0.9856(94)
C8 C12 1.4276(37)
C12 N14 1.1456(45)
